data_2219950
loop_
_publ_author_name
'Basu Baul, Tushar S.'
'Paul, Anup'
'Arman, Hadi D.'
'Tiekink, Edward R. T.'

_publ_section_title
;
 2-[(<i>E</i>)-(5-<i>tert</i>-Butyl-2-hydroxyphenyl)diazenyl]benzoic
 acid
;
_journal_coeditor_code NG2500
_journal_issue 11
_journal_name_full 'Acta Crystallographica Section E'
_journal_page_first o2125
_journal_paper_doi 10.1107/S160053680803290X
_journal_volume 64
_journal_year 2008
_chemical_formula_iupac 'C17 H18 N2 O3'
_chemical_formula_moiety 'C17 H18 N2 O3'
_chemical_formula_sum 'C17 H18 N2 O3'
_chemical_formula_weight 298.33
_chemical_name_systematic
;
2-[(<i>E</i>)-(5-<i>tert</i>-butyl-2-hydroxyphenyl)diazenyl]benzoic acid
;
_space_group_IT_number 14
_symmetry_cell_setting monoclinic
_symmetry_space_group_name_Hall '-P 2ybc'
_symmetry_space_group_name_H-M 'P 1 21/c 1'
_atom_sites_solution_hydrogens geom
_atom_sites_solution_primary direct
_atom_sites_solution_secondary difmap
_audit_creation_method SHELXL-97
_cell_angle_alpha 90
_cell_angle_beta 94.432(4)
_cell_angle_gamma 90
_cell_formula_units_Z 4
_cell_length_a 5.9052(19)
_cell_length_b 10.872(4)
_cell_length_c 23.126(8)
_cell_measurement_reflns_used 7951
_cell_measurement_temperature 98(2)
_cell_measurement_theta_max 40.6
_cell_measurement_theta_min 2.1
_cell_volume 1480.3(9)
_computing_cell_refinement 'CrystalClear (Rigaku Americas Corporation, 2005)'
_computing_data_collection 'CrystalClear (Rigaku Americas Corporation, 2005)'
_computing_data_reduction 'CrystalClear (Rigaku Americas Corporation, 2005)'
_computing_molecular_graphics 'ORTEPII (Johnson, 1976)'
_computing_publication_material 'SHELXL97 (Sheldrick, 2008)'
_computing_structure_refinement 'SHELXL97 (Sheldrick, 2008)'
_computing_structure_solution 'SHELXS97 (Sheldrick, 2008)'
_diffrn_ambient_temperature 98(2)
_diffrn_detector_area_resol_mean 28.5714
_diffrn_measured_fraction_theta_full 0.996
_diffrn_measured_fraction_theta_max 0.996
_diffrn_measurement_device_type 'Rigaku Saturn724 (2x2 bin mode)'
_diffrn_measurement_method dtprofit.ref
_diffrn_radiation_monochromator graphite
_diffrn_radiation_source 'sealed tube'
_diffrn_radiation_type MoK\a
_diffrn_radiation_wavelength 0.71073
_diffrn_reflns_av_R_equivalents 0.065
_diffrn_reflns_av_sigmaI/netI 0.094
_diffrn_reflns_limit_h_max 7
_diffrn_reflns_limit_h_min -7
_diffrn_reflns_limit_k_max 10
_diffrn_reflns_limit_k_min -13
_diffrn_reflns_limit_l_max 27
_diffrn_reflns_limit_l_min -28
_diffrn_reflns_number 8445
_diffrn_reflns_reduction_process 'Lp corrections applied'
_diffrn_reflns_theta_full 26.5
_diffrn_reflns_theta_max 26.5
_diffrn_reflns_theta_min 2.6
_exptl_absorpt_coefficient_mu 0.093
_exptl_absorpt_correction_type none
_exptl_crystal_colour red
_exptl_crystal_density_diffrn 1.339
_exptl_crystal_density_method 'not measured'
_exptl_crystal_description prism
_exptl_crystal_F_000 632
_exptl_crystal_size_max 0.35
_exptl_crystal_size_mid 0.16
_exptl_crystal_size_min 0.08
_refine_diff_density_max 0.24
_refine_diff_density_min -0.31
_refine_ls_extinction_method none
_refine_ls_goodness_of_fit_ref 1.12
_refine_ls_hydrogen_treatment constr
_refine_ls_matrix_type full
_refine_ls_number_parameters 205
_refine_ls_number_reflns 3068
_refine_ls_number_restraints 2
_refine_ls_restrained_S_all 1.12
_refine_ls_R_factor_all 0.070
_refine_ls_R_factor_gt 0.059
_refine_ls_shift/su_max_lt 0.001
_refine_ls_shift/su_mean 0.000
_refine_ls_structure_factor_coef Fsqd
_refine_ls_weighting_details 'calc w=1/[\s^2^(Fo^2^)+(0.0534P)^2^+0.6036P] where P=(Fo^2^+2Fc^2^)/3'
_refine_ls_weighting_scheme calc
_refine_ls_wR_factor_gt 0.137
_refine_ls_wR_factor_ref 0.144
_reflns_number_gt 2610
_reflns_number_total 3068
_reflns_threshold_expression I>2\s(I)
_cod_data_source_file ng2500.cif
_cod_data_source_block I
_cod_original_sg_symbol_H-M 'P 21/c'
_cod_database_code 2219950
_cod_database_fobs_code 2219950

loop_
_symmetry_equiv_pos_as_xyz
'x, y, z'
'-x, y+1/2, -z+1/2'
'-x, -y, -z'
'x, -y-1/2, z-1/2'

loop_
_atom_site_type_symbol
_atom_site_label
_atom_site_fract_x
_atom_site_fract_y
_atom_site_fract_z
_atom_site_U_iso_or_equiv
_atom_site_adp_type
_atom_site_calc_flag
_atom_site_refinement_flags
_atom_site_occupancy
O O1 0.8680(2) 0.51703(14) 0.43659(6) 0.0263(3) Uani d . 1
O O2 0.7565(3) 0.39227(16) 0.50557(6) 0.0321(4) Uani d D 1
H H2O 0.8640 0.4274 0.5250 0.048 Uiso d D 1
O O3 1.0671(2) 0.59362(14) 0.33194(6) 0.0246(3) Uani d D 1
H H3O 0.9599 0.5542 0.3451 0.037 Uiso d D 1
N N1 0.7361(2) 0.43713(16) 0.32732(6) 0.0190(3) Uani d . 1
N N2 0.7593(2) 0.40523(16) 0.27524(6) 0.0191(4) Uani d . 1
C C1 0.5577(3) 0.37647(19) 0.41419(8) 0.0201(4) Uani d . 1
C C2 0.5548(3) 0.37664(18) 0.35309(8) 0.0185(4) Uani d . 1
C C3 0.3792(3) 0.31732(19) 0.32013(8) 0.0199(4) Uani d . 1
H H3 0.3774 0.3177 0.2790 0.024 Uiso calc R 1
C C4 0.2083(3) 0.25820(19) 0.34670(8) 0.0218(4) Uani d . 1
H H4 0.0892 0.2186 0.3238 0.026 Uiso calc R 1
C C5 0.2102(3) 0.2566(2) 0.40711(8) 0.0243(4) Uani d . 1
H H5 0.0928 0.2157 0.4254 0.029 Uiso calc R 1
C C6 0.3842(3) 0.3148(2) 0.44028(8) 0.0237(4) Uani d . 1
H H6 0.3857 0.3128 0.4814 0.028 Uiso calc R 1
C C7 0.7425(3) 0.43611(19) 0.45205(7) 0.0204(4) Uani d . 1
C C8 0.9426(3) 0.46168(18) 0.25033(7) 0.0179(4) Uani d . 1
C C9 1.0885(3) 0.55091(18) 0.27794(7) 0.0188(4) Uani d . 1
C C10 1.2692(3) 0.59442(19) 0.24792(8) 0.0226(4) Uani d . 1
H H10 1.3672 0.6559 0.2650 0.027 Uiso calc R 1
C C11 1.3068(3) 0.54898(19) 0.19368(8) 0.0218(4) Uani d . 1
H H11 1.4315 0.5800 0.1745 0.026 Uiso calc R 1
C C12 1.1679(3) 0.45878(19) 0.16583(8) 0.0195(4) Uani d . 1
C C13 0.9861(3) 0.41778(19) 0.19516(7) 0.0201(4) Uani d . 1
H H13 0.8872 0.3577 0.1772 0.024 Uiso calc R 1
C C14 1.2258(3) 0.4010(2) 0.10821(8) 0.0221(4) Uani d . 1
C C15 1.3827(3) 0.2902(2) 0.12276(9) 0.0285(5) Uani d . 1
H H15A 1.4224 0.2510 0.0867 0.043 Uiso calc R 1
H H15B 1.3040 0.2306 0.1459 0.043 Uiso calc R 1
H H15C 1.5213 0.3183 0.1449 0.043 Uiso calc R 1
C C16 1.3498(4) 0.4929(2) 0.07107(9) 0.0350(5) Uani d . 1
H H16A 1.3845 0.4533 0.0347 0.052 Uiso calc R 1
H H16B 1.4913 0.5194 0.0924 0.052 Uiso calc R 1
H H16C 1.2524 0.5646 0.0624 0.052 Uiso calc R 1
C C17 1.0117(3) 0.3565(2) 0.07259(8) 0.0300(5) Uani d . 1
H H17A 1.0544 0.3198 0.0363 0.045 Uiso calc R 1
H H17B 0.9099 0.4263 0.0639 0.045 Uiso calc R 1
H H17C 0.9341 0.2948 0.0948 0.045 Uiso calc R 1

loop_
_atom_site_aniso_label
_atom_site_aniso_U_11
_atom_site_aniso_U_22
_atom_site_aniso_U_33
_atom_site_aniso_U_12
_atom_site_aniso_U_13
_atom_site_aniso_U_23
O1 0.0322(7) 0.0266(8) 0.0198(6) -0.0063(6) -0.0008(5) 0.0028(6)
O2 0.0389(8) 0.0371(10) 0.0193(7) -0.0135(7) -0.0048(6) 0.0059(6)
O3 0.0284(7) 0.0242(8) 0.0218(6) -0.0050(6) 0.0052(5) -0.0054(6)
N1 0.0187(7) 0.0213(9) 0.0171(7) 0.0019(6) 0.0024(5) 0.0007(6)
N2 0.0185(7) 0.0208(9) 0.0181(7) 0.0017(6) 0.0029(6) 0.0004(6)
C1 0.0215(9) 0.0184(10) 0.0208(9) 0.0024(7) 0.0033(7) -0.0002(7)
C2 0.0187(8) 0.0165(9) 0.0207(8) 0.0032(7) 0.0045(6) 0.0008(7)
C3 0.0208(8) 0.0192(10) 0.0200(8) 0.0044(7) 0.0031(7) -0.0011(7)
C4 0.0182(8) 0.0196(10) 0.0274(9) 0.0014(7) 0.0009(7) -0.0014(8)
C5 0.0222(9) 0.0263(11) 0.0252(9) -0.0010(8) 0.0067(7) 0.0047(8)
C6 0.0283(9) 0.0244(11) 0.0185(8) 0.0016(8) 0.0034(7) 0.0005(8)
C7 0.0240(9) 0.0210(10) 0.0166(8) 0.0024(8) 0.0041(7) 0.0001(7)
C8 0.0173(8) 0.0188(10) 0.0177(8) 0.0006(7) 0.0021(6) 0.0011(7)
C9 0.0217(8) 0.0152(9) 0.0194(8) 0.0016(7) 0.0010(6) -0.0010(7)
C10 0.0240(9) 0.0184(10) 0.0254(9) -0.0033(7) 0.0018(7) 0.0003(8)
C11 0.0203(8) 0.0201(10) 0.0256(9) -0.0014(7) 0.0050(7) 0.0043(8)
C12 0.0200(8) 0.0187(10) 0.0199(8) 0.0019(7) 0.0025(6) 0.0021(7)
C13 0.0198(8) 0.0215(10) 0.0189(8) -0.0016(7) 0.0006(7) -0.0011(7)
C14 0.0212(9) 0.0260(11) 0.0197(9) -0.0016(8) 0.0060(7) 0.0003(8)
C15 0.0262(9) 0.0303(12) 0.0292(10) 0.0024(8) 0.0040(8) -0.0069(9)
C16 0.0397(12) 0.0378(14) 0.0295(10) -0.0080(10) 0.0157(9) 0.0012(10)
C17 0.0250(9) 0.0468(15) 0.0185(9) 0.0007(9) 0.0039(7) -0.0049(9)

loop_
_atom_type_symbol
_atom_type_description
_atom_type_scat_dispersion_real
_atom_type_scat_dispersion_imag
_atom_type_scat_source
C C 0.0033 0.0016 'International Tables Vol C Tables 4.2.6.8 and 6.1.1.4'
H H 0.0000 0.0000 'International Tables Vol C Tables 4.2.6.8 and 6.1.1.4'
N N 0.0061 0.0033 'International Tables Vol C Tables 4.2.6.8 and 6.1.1.4'
O O 0.0106 0.0060 'International Tables Vol C Tables 4.2.6.8 and 6.1.1.4'

loop_
_geom_angle_atom_site_label_1
_geom_angle_atom_site_label_2
_geom_angle_atom_site_label_3
_geom_angle
C7 O2 H2O 109.0
C9 O3 H3O 106.6
N2 N1 C2 114.19(16)
N1 N2 C8 114.34(15)
C6 C1 C2 118.67(17)
C6 C1 C7 118.77(16)
C2 C1 C7 122.54(16)
C3 C2 C1 119.78(17)
C3 C2 N1 122.33(16)
C1 C2 N1 117.88(16)
C4 C3 C2 120.65(17)
C4 C3 H3 119.7
C2 C3 H3 119.7
C3 C4 C5 120.12(17)
C3 C4 H4 119.9
C5 C4 H4 119.9
C6 C5 C4 119.72(18)
C6 C5 H5 120.1
C4 C5 H5 120.1
C5 C6 C1 121.06(17)
C5 C6 H6 119.5
C1 C6 H6 119.5
O1 C7 O2 122.55(17)
O1 C7 C1 124.99(16)
O2 C7 C1 112.46(17)
C13 C8 N2 115.13(16)
C13 C8 C9 119.64(16)
N2 C8 C9 125.11(16)
O3 C9 C10 118.24(17)
O3 C9 C8 123.79(16)
C10 C9 C8 117.94(17)
C11 C10 C9 120.77(18)
C11 C10 H10 119.6
C9 C10 H10 119.6
C10 C11 C12 122.50(17)
C10 C11 H11 118.7
C12 C11 H11 118.7
C13 C12 C11 116.58(17)
C13 C12 C14 121.71(17)
C11 C12 C14 121.52(16)
C12 C13 C8 122.54(17)
C12 C13 H13 118.7
C8 C13 H13 118.7
C17 C14 C12 111.46(15)
C17 C14 C16 108.24(17)
C12 C14 C16 111.47(17)
C17 C14 C15 109.10(18)
C12 C14 C15 107.52(15)
C16 C14 C15 109.01(17)
C14 C15 H15A 109.5
C14 C15 H15B 109.5
H15A C15 H15B 109.5
C14 C15 H15C 109.5
H15A C15 H15C 109.5
H15B C15 H15C 109.5
C14 C16 H16A 109.5
C14 C16 H16B 109.5
H16A C16 H16B 109.5
C14 C16 H16C 109.5
H16A C16 H16C 109.5
H16B C16 H16C 109.5
C14 C17 H17A 109.5
C14 C17 H17B 109.5
H17A C17 H17B 109.5
C14 C17 H17C 109.5
H17A C17 H17C 109.5
H17B C17 H17C 109.5

loop_
_geom_bond_atom_site_label_1
_geom_bond_atom_site_label_2
_geom_bond_distance
O1 C7 1.221(2)
O2 C7 1.323(2)
O2 H2O 0.84
O3 C9 1.348(2)
O3 H3O 0.84
N1 N2 1.271(2)
N1 C2 1.426(2)
N2 C8 1.406(2)
C1 C6 1.400(3)
C1 C2 1.412(2)
C1 C7 1.494(3)
C2 C3 1.396(3)
C3 C4 1.380(3)
C3 H3 0.9500
C4 C5 1.396(3)
C4 H4 0.9500
C5 C6 1.387(3)
C5 H5 0.9500
C6 H6 0.9500
C8 C13 1.404(2)
C8 C9 1.417(3)
C9 C10 1.400(3)
C10 C11 1.382(3)
C10 H10 0.9500
C11 C12 1.403(3)
C11 H11 0.9500
C12 C13 1.387(2)
C12 C14 1.536(3)
C13 H13 0.9500
C14 C17 1.533(3)
C14 C16 1.539(3)
C14 C15 1.541(3)
C15 H15A 0.9800
C15 H15B 0.9800
C15 H15C 0.9800
C16 H16A 0.9800
C16 H16B 0.9800
C16 H16C 0.9800
C17 H17A 0.9800
C17 H17B 0.9800
C17 H17C 0.9800

loop_
_geom_hbond_atom_site_label_D
_geom_hbond_atom_site_label_H
_geom_hbond_atom_site_label_A
_geom_hbond_site_symmetry_A
_geom_hbond_distance_DH
_geom_hbond_distance_HA
_geom_hbond_distance_DA
_geom_hbond_angle_DHA
_geom_hbond_publ_flag
O3 H3O N1 1_555 0.84 1.86 2.587(2) 144 y
O3 H3O O1 1_555 0.84 2.26 2.894(2) 132 y
O2 H2O O1 3_766 0.84 1.86 2.687(2) 170 y

loop_
_geom_torsion_atom_site_label_1
_geom_torsion_atom_site_label_2
_geom_torsion_atom_site_label_3
_geom_torsion_atom_site_label_4
_geom_torsion
C2 N1 N2 C8 -178.01(15)
C6 C1 C2 C3 0.8(3)
C7 C1 C2 C3 178.85(18)
C6 C1 C2 N1 -178.37(17)
C7 C1 C2 N1 -0.4(3)
N2 N1 C2 C3 -18.1(3)
N2 N1 C2 C1 161.07(17)
C1 C2 C3 C4 -0.1(3)
N1 C2 C3 C4 179.05(17)
C2 C3 C4 C5 -0.4(3)
C3 C4 C5 C6 0.1(3)
C4 C5 C6 C1 0.6(3)
C2 C1 C6 C5 -1.1(3)
C7 C1 C6 C5 -179.17(18)
C6 C1 C7 O1 -160.29(19)
C2 C1 C7 O1 21.7(3)
C6 C1 C7 O2 19.2(3)
C2 C1 C7 O2 -158.82(18)
N1 N2 C8 C13 173.37(16)
N1 N2 C8 C9 -2.6(3)
C13 C8 C9 O3 -176.45(17)
N2 C8 C9 O3 -0.7(3)
C13 C8 C9 C10 1.6(3)
N2 C8 C9 C10 177.41(17)
O3 C9 C10 C11 176.50(17)
C8 C9 C10 C11 -1.7(3)
C9 C10 C11 C12 0.4(3)
C10 C11 C12 C13 1.0(3)
C10 C11 C12 C14 -174.16(18)
C11 C12 C13 C8 -1.0(3)
C14 C12 C13 C8 174.10(17)
N2 C8 C13 C12 -176.47(17)
C9 C8 C13 C12 -0.3(3)
C13 C12 C14 C17 32.4(3)
C11 C12 C14 C17 -152.69(19)
C13 C12 C14 C16 153.50(18)
C11 C12 C14 C16 -31.6(3)
C13 C12 C14 C15 -87.1(2)
C11 C12 C14 C15 87.8(2)

loop_
_cod_related_entry_id
_cod_related_entry_database
_cod_related_entry_code
1 ChemSpider 30655649
